data_7114320
loop_
_publ_author_name
'Zhang, Dao'
'Jin, Guo-Xin'
'Hu, Ninghai'

_publ_section_title
;
 Self-immobilized catalysts for ethylene polymerization: neutral,
 single-component salicylaldiminato phenyl nickel(ii) complexes bearing
 allyl substituentsElectronic supplementary information (ESI) available.
 Synthesis and spectroscopic data for 5, spectroscopic data for 1--4. See
 http://www.rsc.org/suppdata/cc/b1/b110258n/
;
_journal_issue 6
_journal_name_full 'Chemical Communications'
_journal_page_first 574
_journal_paper_doi 10.1039/b110258n
_journal_year 2002
_chemical_formula_sum 'C48 H42 N Ni O P'
_chemical_formula_weight 738.51
_chemical_name_systematic
; 
? 
;
_space_group_IT_number 2
_symmetry_cell_setting triclinic
_symmetry_space_group_name_Hall '-P 1'
_symmetry_space_group_name_H-M 'P -1'
_atom_sites_solution_hydrogens geom
_atom_sites_solution_primary direct
_atom_sites_solution_secondary difmap
_audit_creation_method SHELXL
_cell_angle_alpha 101.01(3)
_cell_angle_beta 100.84(3)
_cell_angle_gamma 92.93(3)
_cell_formula_units_Z 2
_cell_length_a 9.481(4)
_cell_length_b 9.610(2)
_cell_length_c 22.451(10)
_cell_measurement_reflns_used 23
_cell_measurement_temperature 293(2)
_cell_measurement_theta_max 9.81
_cell_measurement_theta_min 4.88
_cell_volume 1964.0(13)
_computing_structure_refinement 'SHELXL-93 (Sheldrick, 1993)'
_computing_structure_solution 'SHELXS-86 (Sheldrick, 1990)'
_diffrn_ambient_temperature 293(2)
_diffrn_measurement_device 'Siemens P4 diffractometer'
_diffrn_measurement_method 'w\ scans'
_diffrn_radiation_monochromator graphite
_diffrn_radiation_source 'fine-focus sealed tube'
_diffrn_radiation_type MoK\a
_diffrn_radiation_wavelength 0.71073
_diffrn_reflns_av_R_equivalents 0.0277
_diffrn_reflns_av_sigmaI/netI 0.1261
_diffrn_reflns_limit_h_max 11
_diffrn_reflns_limit_h_min -1
_diffrn_reflns_limit_k_max 11
_diffrn_reflns_limit_k_min -11
_diffrn_reflns_limit_l_max 26
_diffrn_reflns_limit_l_min -26
_diffrn_reflns_number 8568
_diffrn_reflns_theta_max 25.03
_diffrn_reflns_theta_min 1.89
_diffrn_standards_decay_% 0
_diffrn_standards_interval_count 100
_diffrn_standards_number 3
_exptl_absorpt_coefficient_mu 0.571
_exptl_absorpt_correction_T_max 0.5503
_exptl_absorpt_correction_T_min 0.5185
_exptl_absorpt_correction_type psi-scan
_exptl_crystal_colour red
_exptl_crystal_density_diffrn 1.249
_exptl_crystal_F_000 776
_exptl_crystal_size_max 0.52
_exptl_crystal_size_mid 0.38
_exptl_crystal_size_min 0.38
_refine_diff_density_max 0.227
_refine_diff_density_min -0.259
_refine_diff_density_rms 0.046
_refine_ls_extinction_method none
_refine_ls_goodness_of_fit_all 0.847
_refine_ls_goodness_of_fit_obs 1.119
_refine_ls_hydrogen_treatment constr
_refine_ls_matrix_type full
_refine_ls_number_parameters 471
_refine_ls_number_reflns 6927
_refine_ls_number_restraints 0
_refine_ls_restrained_S_all 0.847
_refine_ls_restrained_S_obs 1.119
_refine_ls_R_factor_all 0.1008
_refine_ls_R_factor_obs 0.0437
_refine_ls_shift/esd_max -0.029
_refine_ls_shift/esd_mean 0.000
_refine_ls_structure_factor_coef Fsqd
_refine_ls_weighting_details 'w=1/[\s^2^(Fo^2^)+(0.0100P)^2^+0.0000P] where P=(Fo^2^+2Fc^2^)/3'
_refine_ls_weighting_scheme calc
_refine_ls_wR_factor_all 0.0734
_refine_ls_wR_factor_obs 0.0665
_reflns_number_observed 3492
_reflns_number_total 6927
_reflns_observed_criterion >2sigma(I)
_cod_data_source_file b110258n.txt
_cod_data_source_block l085
_cod_depositor_comments
;
The following automatic conversions were performed:

'_symmetry_cell_setting' value 'Triclinic' changed to 'triclinic'
according to
/usr/data/users/saulius/automatic-downloads/retrospective/RSC/lib/dictionaries/cif_core.dic
dictionary named 'cif_core.dic' version 2.4.2 from 2011-04-26.

Automatic conversion script
Id: cif_fix_values 2281 2013-09-26 08:29:07Z andrius 

The following automatic conversions were performed:

'_refine_ls_weighting_scheme' value 'calc
w=1/[\s^2^(Fo^2^)+(0.0100P)^2^+0.0000P] where P=(Fo^2^+2Fc^2^)/3' was
changed to 'calc'. New tag '_refine_ls_weighting_details' was
created. The value of the new tag was set to
'w=1/[\s^2^(Fo^2^)+(0.0100P)^2^+0.0000P] where P=(Fo^2^+2Fc^2^)/3'.

Automatic conversion script
Id: cif_fix_values 3143 2015-03-26 13:38:13Z robertas 
;
_cod_original_sg_symbol_H-M P-1
_cod_database_code 7114320

loop_
_symmetry_equiv_pos_as_xyz
'x, y, z'
'-x, -y, -z'

loop_
_atom_site_aniso_label
_atom_site_aniso_U_11
_atom_site_aniso_U_22
_atom_site_aniso_U_33
_atom_site_aniso_U_23
_atom_site_aniso_U_13
_atom_site_aniso_U_12
Ni 0.0478(3) 0.0394(3) 0.0344(3) 0.0067(2) 0.0103(2) -0.0058(2)
P 0.0443(6) 0.0333(5) 0.0358(5) 0.0044(4) 0.0119(5) -0.0031(5)
O 0.040(2) 0.0485(15) 0.0406(14) 0.0112(11) 0.0068(12) -0.0107(13)
N 0.066(2) 0.041(2) 0.032(2) 0.0063(14) 0.013(2) -0.008(2)
C1 0.071(3) 0.063(3) 0.038(2) 0.005(2) 0.019(2) -0.025(3)
C2 0.082(4) 0.104(4) 0.063(3) 0.036(3) -0.009(3) -0.040(3)
C3 0.127(6) 0.188(7) 0.056(4) 0.038(4) -0.026(4) -0.078(6)
C4 0.209(10) 0.192(9) 0.059(4) -0.019(5) 0.032(5) -0.139(9)
C5 0.194(7) 0.106(5) 0.082(4) -0.045(4) 0.085(4) -0.089(6)
C6 0.103(4) 0.071(3) 0.067(3) -0.012(3) 0.048(3) -0.035(3)
C7 0.064(3) 0.050(2) 0.033(2) 0.007(2) 0.008(2) -0.015(2)
C8 0.082(3) 0.067(3) 0.036(2) 0.018(2) 0.008(2) 0.003(3)
C9 0.095(4) 0.064(3) 0.048(3) 0.011(2) 0.000(3) 0.012(3)
C10 0.099(4) 0.081(3) 0.036(2) 0.012(2) 0.004(3) -0.010(3)
C11 0.105(4) 0.069(3) 0.040(3) 0.000(2) 0.026(3) -0.015(3)
C12 0.078(3) 0.050(2) 0.043(2) 0.006(2) 0.020(2) -0.018(2)
C13 0.123(4) 0.085(3) 0.053(3) 0.011(2) 0.013(3) 0.041(3)
C14 0.100(4) 0.070(3) 0.067(3) 0.005(2) 0.040(3) -0.007(3)
C15 0.174(6) 0.114(4) 0.040(3) 0.017(3) 0.000(3) -0.020(4)
C16 0.214(9) 0.148(7) 0.044(3) 0.022(4) -0.010(5) -0.066(7)
C17 0.178(8) 0.147(6) 0.090(5) 0.014(4) -0.006(5) 0.002(6)
C18 0.074(3) 0.042(2) 0.040(2) 0.014(2) 0.020(2) -0.011(2)
C19 0.051(3) 0.043(2) 0.043(2) 0.008(2) 0.012(2) -0.008(2)
C20 0.068(3) 0.058(3) 0.066(3) 0.025(2) 0.021(2) -0.015(2)
C21 0.056(3) 0.068(3) 0.082(3) 0.022(2) 0.004(3) -0.030(2)
C22 0.041(2) 0.058(3) 0.059(2) 0.014(2) -0.003(2) -0.007(2)
C23 0.036(2) 0.041(2) 0.049(2) 0.006(2) 0.011(2) 0.002(2)
C24 0.040(2) 0.030(2) 0.044(2) 0.002(2) 0.010(2) 0.001(2)
C25 0.036(2) 0.034(2) 0.047(2) 0.003(2) 0.005(2) 0.004(2)
C26 0.033(2) 0.070(3) 0.066(3) 0.018(2) 0.009(2) 0.004(2)
C27 0.044(3) 0.079(3) 0.078(3) 0.037(2) 0.004(2) 0.016(2)
C28 0.053(3) 0.060(3) 0.055(2) 0.020(2) 0.003(2) 0.003(2)
C29 0.043(3) 0.068(3) 0.055(2) 0.018(2) 0.014(2) 0.004(2)
C30 0.035(2) 0.054(2) 0.050(2) 0.010(2) 0.008(2) 0.009(2)
C31 0.040(2) 0.043(2) 0.041(2) 0.003(2) 0.013(2) -0.003(2)
C32 0.047(3) 0.064(3) 0.082(3) -0.009(2) 0.018(3) -0.010(2)
C33 0.052(3) 0.088(4) 0.118(4) -0.035(3) 0.022(3) 0.002(3)
C34 0.045(3) 0.098(4) 0.096(4) -0.006(3) 0.010(3) -0.017(3)
C35 0.066(3) 0.066(3) 0.054(3) -0.002(2) 0.008(3) -0.028(3)
C36 0.056(3) 0.055(3) 0.048(2) 0.003(2) 0.017(2) -0.001(2)
C37 0.034(2) 0.036(2) 0.040(2) 0.004(2) 0.008(2) -0.002(2)
C38 0.046(2) 0.038(2) 0.044(2) 0.003(2) 0.015(2) -0.004(2)
C39 0.050(3) 0.039(2) 0.056(2) -0.007(2) 0.009(2) -0.003(2)
C40 0.044(2) 0.062(3) 0.041(2) -0.012(2) 0.014(2) -0.001(2)
C41 0.054(3) 0.054(3) 0.037(2) 0.004(2) 0.014(2) 0.001(2)
C42 0.055(3) 0.038(2) 0.039(2) 0.006(2) 0.013(2) -0.004(2)
C43 0.061(3) 0.041(2) 0.040(2) 0.013(2) 0.018(2) 0.009(2)
C44 0.107(4) 0.042(2) 0.053(2) 0.013(2) 0.020(3) -0.001(3)
C45 0.187(6) 0.045(3) 0.056(3) 0.015(2) 0.032(4) 0.012(4)
C46 0.208(7) 0.075(4) 0.053(3) 0.029(3) 0.041(5) 0.083(5)
C47 0.109(5) 0.119(4) 0.102(4) 0.053(4) 0.045(3) 0.073(4)
C48 0.075(3) 0.073(3) 0.082(3) 0.037(3) 0.036(3) 0.032(3)

loop_
_atom_site_label
_atom_site_type_symbol
_atom_site_fract_x
_atom_site_fract_y
_atom_site_fract_z
_atom_site_U_iso_or_equiv
_atom_site_thermal_displace_type
_atom_site_occupancy
_atom_site_calc_flag
_atom_site_refinement_flags
Ni Ni 0.98491(5) 0.17811(5) 0.24488(2) 0.04076(14) Uani 1 d .
P P 0.87256(10) 0.06520(9) 0.30047(4) 0.0379(3) Uani 1 d .
O O 1.1289(2) 0.2557(2) 0.31655(9) 0.0436(6) Uani 1 d .
N N 1.0596(3) 0.2968(3) 0.19541(12) 0.0465(8) Uani 1 d .
C1 C 0.8632(5) 0.0587(4) 0.1756(2) 0.0578(12) Uani 1 d .
C2 C 0.7317(5) 0.0909(5) 0.1442(2) 0.085(2) Uani 1 d .
H2 H 0.6954(5) 0.1762(5) 0.1586(2) 0.085 Uiso 1 calc R
C3 C 0.6536(7) -0.0024(7) 0.0918(2) 0.131(3) Uani 1 d .
H3 H 0.5675(7) 0.0222(7) 0.0707(2) 0.131 Uiso 1 calc R
C4 C 0.7033(9) -0.1293(9) 0.0716(3) 0.165(5) Uani 1 d .
H4 H 0.6502(9) -0.1922(9) 0.0370(3) 0.165 Uiso 1 calc R
C5 C 0.8314(7) -0.1651(7) 0.1019(2) 0.132(3) Uani 1 d .
H5 H 0.8658(7) -0.2516(7) 0.0877(2) 0.132 Uiso 1 calc R
C6 C 0.9094(5) -0.0717(5) 0.1540(2) 0.0814(15) Uani 1 d .
H6 H 0.9952(5) -0.0977(5) 0.1749(2) 0.081 Uiso 1 calc R
C7 C 0.9851(4) 0.3032(4) 0.1335(2) 0.0502(10) Uani 1 d .
C8 C 0.8753(5) 0.3906(4) 0.1256(2) 0.0615(12) Uani 1 d .
C9 C 0.8068(5) 0.3947(4) 0.0658(2) 0.0709(13) Uani 1 d .
H9 H 0.7338(5) 0.4548(4) 0.0600(2) 0.071 Uiso 1 calc R
C10 C 0.8441(5) 0.3121(5) 0.0147(2) 0.0739(14) Uani 1 d .
C11 C 0.9542(5) 0.2300(4) 0.0244(2) 0.0721(14) Uani 1 d .
H11 H 0.9820(5) 0.1769(4) -0.0099(2) 0.072 Uiso 1 calc R
C12 C 1.0286(5) 0.2203(4) 0.0832(2) 0.0571(11) Uani 1 d .
C13 C 0.8321(5) 0.4815(4) 0.1810(2) 0.087(2) Uani 1 d .
H13A H 0.7437(13) 0.5215(19) 0.1677(2) 0.087 Uiso 1 calc R
H13B H 0.9066(11) 0.5569(14) 0.2000(6) 0.087 Uiso 1 calc R
H13C H 0.8186(23) 0.4239(6) 0.2103(5) 0.087 Uiso 1 calc R
C14 C 1.1520(4) 0.1289(4) 0.0912(2) 0.0775(14) Uani 1 d .
H14A H 1.1611(14) 0.0763(16) 0.0514(2) 0.078 Uiso 1 calc R
H14B H 1.1341(11) 0.0639(14) 0.1171(7) 0.078 Uiso 1 calc R
H14C H 1.2396(5) 0.1882(4) 0.1102(8) 0.078 Uiso 1 calc R
C15 C 0.7588(6) 0.3149(5) -0.0502(2) 0.113(2) Uani 1 d .
H15A H 0.8090(6) 0.2649(5) -0.0805(2) 0.113 Uiso 1 calc R
H15B H 0.6653(6) 0.2629(5) -0.0559(2) 0.113 Uiso 1 calc R
C16 C 0.7374(9) 0.4522(8) -0.0625(2) 0.142(3) Uani 1 d .
H16 H 0.8201(9) 0.5085(8) -0.0626(2) 0.142 Uiso 1 calc R
C17 C 0.6173(7) 0.5088(8) -0.0737(3) 0.144(3) Uani 1 d .
H17A H 0.5309(7) 0.4577(8) -0.0742(3) 0.144 Uiso 1 calc R
H17B H 0.6171(7) 0.6007(8) -0.0812(3) 0.144 Uiso 1 calc R
C18 C 1.1735(4) 0.3855(4) 0.21561(15) 0.0509(10) Uani 1 d .
H18 H 1.1948(4) 0.4413(4) 0.18829(15) 0.051 Uiso 1 calc R
C19 C 1.2696(4) 0.4093(3) 0.2735(2) 0.0461(10) Uani 1 d .
C20 C 1.3929(4) 0.5044(4) 0.2821(2) 0.0620(12) Uani 1 d .
H20 H 1.4083(4) 0.5473(4) 0.2498(2) 0.062 Uiso 1 calc R
C21 C 1.4896(4) 0.5350(4) 0.3366(2) 0.0703(13) Uani 1 d .
H21 H 1.5685(4) 0.6013(4) 0.3425(2) 0.070 Uiso 1 calc R
C22 C 1.4688(4) 0.4655(4) 0.3834(2) 0.0547(10) Uani 1 d .
H22 H 1.5371(4) 0.4845(4) 0.4202(2) 0.055 Uiso 1 calc R
C23 C 1.3506(4) 0.3688(3) 0.3780(2) 0.0422(9) Uani 1 d .
C24 C 1.2440(4) 0.3415(3) 0.32275(15) 0.0383(9) Uani 1 d .
C25 C 1.3482(4) 0.2930(3) 0.42985(15) 0.0403(9) Uani 1 d .
C26 C 1.4753(4) 0.2417(4) 0.4559(2) 0.0561(11) Uani 1 d .
H26 H 1.5566(4) 0.2497(4) 0.4387(2) 0.056 Uiso 1 calc R
C27 C 1.4826(4) 0.1791(4) 0.5067(2) 0.0652(12) Uani 1 d .
H27 H 1.5688(4) 0.1463(4) 0.5236(2) 0.065 Uiso 1 calc R
C28 C 1.3632(4) 0.1647(4) 0.5327(2) 0.0560(11) Uani 1 d .
H28 H 1.3681(4) 0.1235(4) 0.5672(2) 0.056 Uiso 1 calc R
C29 C 1.2372(4) 0.2124(4) 0.5064(2) 0.0540(10) Uani 1 d .
H29 H 1.1556(4) 0.2026(4) 0.5231(2) 0.054 Uiso 1 calc R
C30 C 1.2294(4) 0.2750(3) 0.4554(2) 0.0462(10) Uani 1 d .
H30 H 1.1423(4) 0.3053(3) 0.4381(2) 0.046 Uiso 1 calc R
C31 C 0.6834(4) 0.0009(4) 0.27142(14) 0.0414(9) Uani 1 d .
C32 C 0.5758(4) 0.0802(4) 0.2854(2) 0.0673(12) Uani 1 d .
H32 H 0.5994(4) 0.1671(4) 0.3131(2) 0.067 Uiso 1 calc R
C33 C 0.4334(5) 0.0373(5) 0.2603(2) 0.093(2) Uani 1 d .
H33 H 0.3629(5) 0.0962(5) 0.2704(2) 0.093 Uiso 1 calc R
C34 C 0.3946(5) -0.0904(5) 0.2209(2) 0.0846(15) Uani 1 d .
H34 H 0.2979(5) -0.1204(5) 0.2045(2) 0.085 Uiso 1 calc R
C35 C 0.4987(5) -0.1732(4) 0.2060(2) 0.0658(12) Uani 1 d .
H35 H 0.4735(5) -0.2608(4) 0.1790(2) 0.066 Uiso 1 calc R
C36 C 0.6427(4) -0.1288(4) 0.23058(14) 0.0532(11) Uani 1 d .
H36 H 0.7131(4) -0.1868(4) 0.21954(14) 0.053 Uiso 1 calc R
C37 C 0.8661(3) 0.1740(3) 0.37497(14) 0.0370(8) Uani 1 d .
C38 C 0.8548(3) 0.3191(3) 0.37962(15) 0.0429(9) Uani 1 d .
H38 H 0.8544(3) 0.3590(3) 0.34497(15) 0.043 Uiso 1 calc R
C39 C 0.8443(4) 0.4041(4) 0.4348(2) 0.0509(10) Uani 1 d .
H39 H 0.8354(4) 0.5009(4) 0.4374(2) 0.051 Uiso 1 calc R
C40 C 0.8469(4) 0.3451(4) 0.4866(2) 0.0515(10) Uani 1 d .
H40 H 0.8407(4) 0.4029(4) 0.5241(2) 0.052 Uiso 1 calc R
C41 C 0.8586(4) 0.2019(4) 0.48301(15) 0.0484(10) Uani 1 d .
H41 H 0.8594(4) 0.1625(4) 0.51782(15) 0.048 Uiso 1 calc R
C42 C 0.8689(4) 0.1183(3) 0.42804(14) 0.0440(9) Uani 1 d .
H42 H 0.8779(4) 0.0216(3) 0.42585(14) 0.044 Uiso 1 calc R
C43 C 0.9649(4) -0.0869(4) 0.32011(14) 0.0455(9) Uani 1 d .
C44 C 0.8958(5) -0.2064(4) 0.33125(15) 0.0665(12) Uani 1 d .
H44 H 0.7964(5) -0.2140(4) 0.32820(15) 0.067 Uiso 1 calc R
C45 C 0.9770(7) -0.3154(5) 0.3471(2) 0.095(2) Uani 1 d .
H45 H 0.9313(7) -0.3965(5) 0.3545(2) 0.095 Uiso 1 calc R
C46 C 1.1224(7) -0.3045(6) 0.3518(2) 0.105(2) Uani 1 d .
H46 H 1.1754(7) -0.3781(6) 0.3623(2) 0.105 Uiso 1 calc R
C47 C 1.1903(6) -0.1864(6) 0.3414(2) 0.100(2) Uani 1 d .
H47 H 1.2898(6) -0.1788(6) 0.3448(2) 0.100 Uiso 1 calc R
C48 C 1.1117(5) -0.0790(4) 0.3258(2) 0.0703(13) Uani 1 d .
H48 H 1.1591(5) 0.0017(4) 0.3188(2) 0.070 Uiso 1 calc R

loop_
_atom_type_symbol
_atom_type_description
_atom_type_scat_dispersion_real
_atom_type_scat_dispersion_imag
_atom_type_scat_source
C C 0.0033 0.0016 'International Tables Vol C Tables 4.2.6.8 and 6.1.1.4'
H H 0.0000 0.0000 'International Tables Vol C Tables 4.2.6.8 and 6.1.1.4'
N N 0.0061 0.0033 'International Tables Vol C Tables 4.2.6.8 and 6.1.1.4'
O O 0.0106 0.0060 'International Tables Vol C Tables 4.2.6.8 and 6.1.1.4'
P P 0.1023 0.0942 'International Tables Vol C Tables 4.2.6.8 and 6.1.1.4'
Ni Ni 0.3393 1.1124 'International Tables Vol C Tables 4.2.6.8 and 6.1.1.4'

loop_
_geom_angle_atom_site_label_1
_geom_angle_atom_site_label_2
_geom_angle_atom_site_label_3
_geom_angle
C1 Ni O 165.7(2)
C1 Ni N 93.56(13)
O Ni N 93.08(11)
C1 Ni P 85.61(11)
O Ni P 89.75(7)
N Ni P 171.01(10)
C37 P C43 103.79(15)
C37 P C31 101.4(2)
C43 P C31 106.3(2)
C37 P Ni 112.61(11)
C43 P Ni 112.05(12)
C31 P Ni 119.14(11)
C24 O Ni 129.9(2)
C18 N C7 113.5(3)
C18 N Ni 123.7(2)
C7 N Ni 122.6(2)
C2 C1 C6 117.2(4)
C2 C1 Ni 125.9(4)
C6 C1 Ni 116.9(4)
C1 C2 C3 121.2(5)
C1 C2 H2 119.4(3)
C3 C2 H2 119.4(4)
C4 C3 C2 119.9(7)
C4 C3 H3 120.0(5)
C2 C3 H3 120.0(4)
C5 C4 C3 120.3(7)
C5 C4 H4 119.9(5)
C3 C4 H4 119.9(5)
C4 C5 C6 119.7(7)
C4 C5 H5 120.2(5)
C6 C5 H5 120.2(4)
C5 C6 C1 121.7(5)
C5 C6 H6 119.2(4)
C1 C6 H6 119.2(3)
C8 C7 C12 121.9(4)
C8 C7 N 119.9(3)
C12 C7 N 118.3(4)
C7 C8 C9 118.5(4)
C7 C8 C13 120.7(3)
C9 C8 C13 120.8(4)
C10 C9 C8 121.7(4)
C10 C9 H9 119.1(3)
C8 C9 H9 119.1(3)
C11 C10 C9 117.9(4)
C11 C10 C15 122.7(4)
C9 C10 C15 119.4(5)
C10 C11 C12 123.7(4)
C10 C11 H11 118.2(3)
C12 C11 H11 118.2(3)
C7 C12 C11 116.3(4)
C7 C12 C14 122.3(4)
C11 C12 C14 121.3(4)
C8 C13 H13A 109.5(2)
C8 C13 H13B 109.5(2)
H13A C13 H13B 109.5
C8 C13 H13C 109.5(2)
H13A C13 H13C 109.5
H13B C13 H13C 109.5
C12 C14 H14A 109.5(2)
C12 C14 H14B 109.5(2)
H14A C14 H14B 109.5
C12 C14 H14C 109.5(2)
H14A C14 H14C 109.5
H14B C14 H14C 109.5
C16 C15 C10 115.3(4)
C16 C15 H15A 108.4(4)
C10 C15 H15A 108.4(3)
C16 C15 H15B 108.4(4)
C10 C15 H15B 108.4(3)
H15A C15 H15B 107.5
C17 C16 C15 128.0(9)
C17 C16 H16 116.0(6)
C15 C16 H16 116.0(4)
C16 C17 H17A 120.0(6)
C16 C17 H17B 120.0(6)
H17A C17 H17B 120.0
N C18 C19 128.8(3)
N C18 H18 115.6(2)
C19 C18 H18 115.6(2)
C20 C19 C18 117.5(3)
C20 C19 C24 120.3(3)
C18 C19 C24 122.2(3)
C21 C20 C19 121.3(3)
C21 C20 H20 119.4(2)
C19 C20 H20 119.4(2)
C20 C21 C22 118.8(3)
C20 C21 H21 120.6(2)
C22 C21 H21 120.6(2)
C23 C22 C21 123.2(4)
C23 C22 H22 118.4(2)
C21 C22 H22 118.4(2)
C22 C23 C24 119.0(3)
C22 C23 C25 117.3(3)
C24 C23 C25 123.6(3)
O C24 C23 121.1(3)
O C24 C19 121.5(3)
C23 C24 C19 117.4(3)
C30 C25 C26 117.6(3)
C30 C25 C23 124.0(3)
C26 C25 C23 118.4(3)
C27 C26 C25 121.1(4)
C27 C26 H26 119.4(2)
C25 C26 H26 119.4(2)
C28 C27 C26 120.6(4)
C28 C27 H27 119.7(2)
C26 C27 H27 119.7(2)
C29 C28 C27 118.4(3)
C29 C28 H28 120.8(2)
C27 C28 H28 120.8(2)
C28 C29 C30 121.2(4)
C28 C29 H29 119.4(2)
C30 C29 H29 119.4(2)
C25 C30 C29 121.1(3)
C25 C30 H30 119.5(2)
C29 C30 H30 119.5(2)
C32 C31 C36 116.6(3)
C32 C31 P 122.0(3)
C36 C31 P 121.3(3)
C31 C32 C33 122.5(4)
C31 C32 H32 118.7(2)
C33 C32 H32 118.7(3)
C34 C33 C32 120.5(4)
C34 C33 H33 119.8(3)
C32 C33 H33 119.8(3)
C35 C34 C33 118.9(4)
C35 C34 H34 120.6(3)
C33 C34 H34 120.6(3)
C34 C35 C36 120.7(4)
C34 C35 H35 119.7(3)
C36 C35 H35 119.7(3)
C35 C36 C31 120.9(4)
C35 C36 H36 119.5(3)
C31 C36 H36 119.5(2)
C38 C37 C42 118.1(3)
C38 C37 P 119.0(2)
C42 C37 P 122.9(2)
C39 C38 C37 120.6(3)
C39 C38 H38 119.7(2)
C37 C38 H38 119.7(2)
C38 C39 C40 119.7(3)
C38 C39 H39 120.1(2)
C40 C39 H39 120.1(2)
C41 C40 C39 120.5(3)
C41 C40 H40 119.7(2)
C39 C40 H40 119.7(2)
C40 C41 C42 119.4(3)
C40 C41 H41 120.3(2)
C42 C41 H41 120.3(2)
C41 C42 C37 121.6(3)
C41 C42 H42 119.2(2)
C37 C42 H42 119.2(2)
C44 C43 C48 118.6(4)
C44 C43 P 123.7(3)
C48 C43 P 117.6(3)
C43 C44 C45 119.1(4)
C43 C44 H44 120.5(3)
C45 C44 H44 120.5(3)
C46 C45 C44 120.7(5)
C46 C45 H45 119.7(4)
C44 C45 H45 119.7(3)
C47 C46 C45 120.2(6)
C47 C46 H46 119.9(4)
C45 C46 H46 119.9(4)
C46 C47 C48 119.6(5)
C46 C47 H47 120.2(4)
C48 C47 H47 120.2(3)
C47 C48 C43 121.8(4)
C47 C48 H48 119.1(3)
C43 C48 H48 119.1(2)

loop_
_geom_bond_atom_site_label_1
_geom_bond_atom_site_label_2
_geom_bond_distance
Ni C1 1.891(4)
Ni O 1.903(2)
Ni N 1.932(3)
Ni P 2.1838(12)
P C37 1.809(3)
P C43 1.824(3)
P C31 1.821(3)
O C24 1.302(3)
N C18 1.293(4)
N C7 1.451(4)
C1 C2 1.392(5)
C1 C6 1.379(5)
C2 C3 1.391(6)
C2 H2 0.93
C3 C4 1.358(9)
C3 H3 0.93
C4 C5 1.370(9)
C4 H4 0.93
C5 C6 1.388(6)
C5 H5 0.93
C6 H6 0.93
C7 C8 1.378(5)
C7 C12 1.393(5)
C8 C9 1.385(4)
C8 C13 1.514(5)
C9 C10 1.381(5)
C9 H9 0.93
C10 C11 1.351(5)
C10 C15 1.533(5)
C11 C12 1.398(5)
C11 H11 0.93
C12 C14 1.502(5)
C13 H13A 0.96
C13 H13B 0.96
C13 H13C 0.96
C14 H14A 0.96
C14 H14B 0.96
C14 H14C 0.96
C15 C16 1.417(7)
C15 H15A 0.97
C15 H15B 0.97
C16 C17 1.289(8)
C16 H16 0.93
C17 H17A 0.93
C17 H17B 0.93
C18 C19 1.411(4)
C18 H18 0.93
C19 C20 1.406(4)
C19 C24 1.438(4)
C20 C21 1.356(4)
C20 H20 0.93
C21 C22 1.386(4)
C21 H21 0.93
C22 C23 1.390(4)
C22 H22 0.93
C23 C24 1.416(4)
C23 C25 1.490(4)
C25 C30 1.374(4)
C25 C26 1.394(4)
C26 C27 1.380(4)
C26 H26 0.93
C27 C28 1.380(5)
C27 H27 0.93
C28 C29 1.372(4)
C28 H28 0.93
C29 C30 1.384(4)
C29 H29 0.93
C30 H30 0.93
C31 C32 1.352(4)
C31 C36 1.387(4)
C32 C33 1.370(5)
C32 H32 0.93
C33 C34 1.357(5)
C33 H33 0.93
C34 C35 1.350(5)
C34 H34 0.93
C35 C36 1.384(5)
C35 H35 0.93
C36 H36 0.93
C37 C38 1.389(4)
C37 C42 1.393(4)
C38 C39 1.371(4)
C38 H38 0.93
C39 C40 1.384(4)
C39 H39 0.93
C40 C41 1.375(4)
C40 H40 0.93
C41 C42 1.361(4)
C41 H41 0.93
C42 H42 0.93
C43 C44 1.380(4)
C43 C48 1.371(5)
C44 C45 1.392(5)
C44 H44 0.93
C45 C46 1.359(7)
C45 H45 0.93
C46 C47 1.357(6)
C46 H46 0.93
C47 C48 1.364(5)
C47 H47 0.93
C48 H48 0.93
